data_7134373
loop_
_publ_author_name
'Cao, Feng-Lin'
'Zhang, Ze-Sheng'
'Dong, Meng-Lin'
'Ning, Ye'
'Zhang, Wen-Hua'
'Mao, Yiming'
'Young, David J.'

_publ_section_title
;
 A high-entropy coordination cage featuring an Au-porphyrin metalloligand
 for the photodynamic therapy of liver cancer
;
_journal_issue 36
_journal_name_full 'Chemical Communications'
_journal_page_first 6663
_journal_page_last 6666
_journal_paper_doi 10.1039/D5CC00750J
_journal_volume 61
_journal_year 2025
_chemical_formula_sum 'C264 H192 Au3 Cl27 N48 Pd12'
_chemical_formula_weight 6861.49
_space_group_crystal_system orthorhombic
_space_group_IT_number 36
_space_group_name_Hall 'C 2c -2'
_space_group_name_H-M_alt 'C m c 21'
_atom_sites_solution_hydrogens geom
_audit_creation_method SHELXL-2019/2
_audit_update_record
;
2025-02-08 deposited with the CCDC.	2025-04-02 downloaded from the CCDC.
;
_cell_angle_alpha 90
_cell_angle_beta 90
_cell_angle_gamma 90
_cell_formula_units_Z 2
_cell_length_a 30.46(2)
_cell_length_b 23.068(16)
_cell_length_c 28.45(2)
_cell_measurement_reflns_used 9477
_cell_measurement_temperature 213(2)
_cell_measurement_theta_max 28.02
_cell_measurement_theta_min 2.19
_cell_volume 19990(2)
_computing_structure_refinement 'SHELXL-2019/2 (Sheldrick, 2019)'
_computing_structure_solution 'SHELXT 2018/2 (Sheldrick, 2018)'
_diffrn_ambient_temperature 213(2)
_diffrn_measured_fraction_theta_full 0.999
_diffrn_measured_fraction_theta_max 0.999
_diffrn_measurement_device_type 'Bruker Apex III'
_diffrn_measurement_method 'phi and omega scans'
_diffrn_radiation_type MoK\a
_diffrn_radiation_wavelength 0.71073
_diffrn_reflns_av_R_equivalents 0.0
_diffrn_reflns_av_unetI/netI 0.1337
_diffrn_reflns_Laue_measured_fraction_full 0.999
_diffrn_reflns_Laue_measured_fraction_max 0.999
_diffrn_reflns_limit_h_max 40
_diffrn_reflns_limit_h_min 0
_diffrn_reflns_limit_k_max 30
_diffrn_reflns_limit_k_min 0
_diffrn_reflns_limit_l_max 0
_diffrn_reflns_limit_l_min -37
_diffrn_reflns_number 10620
_diffrn_reflns_point_group_measured_fraction_full 0.511
_diffrn_reflns_point_group_measured_fraction_max 0.510
_diffrn_reflns_theta_full 25.242
_diffrn_reflns_theta_max 26.372
_diffrn_reflns_theta_min 1.905
_diffrn_standards_decay_% 0
_diffrn_standards_interval_count 0
_diffrn_standards_interval_time 0
_diffrn_standards_number 0
_exptl_absorpt_coefficient_mu 1.844
_exptl_absorpt_correction_T_max 0.692
_exptl_absorpt_correction_T_min 0.649
_exptl_absorpt_correction_type multi-scan
_exptl_absorpt_process_details
;
 Sheldrick, G.M. SADABS (Program for Scaling and Correction of Area Detector
 Data), version 2008/1; University of G\"ottingen: G\"ottingen, Germany, 2008.
;
_exptl_crystal_colour deep-red
_exptl_crystal_density_diffrn 1.140
_exptl_crystal_description block
_exptl_crystal_F_000 6720
_exptl_crystal_size_max 0.280
_exptl_crystal_size_mid 0.200
_exptl_crystal_size_min 0.200
_refine_diff_density_max 1.140
_refine_diff_density_min -0.894
_refine_diff_density_rms 0.123
_refine_ls_abs_structure_details
;
 Refined as an inversion twin.
;
_refine_ls_abs_structure_Flack 0.349(16)
_refine_ls_extinction_method none
_refine_ls_goodness_of_fit_ref 1.047
_refine_ls_hydrogen_treatment constr
_refine_ls_matrix_type full
_refine_ls_number_parameters 826
_refine_ls_number_reflns 10620
_refine_ls_number_restraints 559
_refine_ls_restrained_S_all 1.031
_refine_ls_R_factor_all 0.0888
_refine_ls_R_factor_gt 0.0611
_refine_ls_shift/su_max 0.001
_refine_ls_shift/su_mean 0.000
_refine_ls_structure_factor_coef Fsqd
_refine_ls_weighting_details 'w=1/[\s^2^(Fo^2^)+(0.0544P)^2^+4.8000P] where P=(Fo^2^+2Fc^2^)/3'
_refine_ls_weighting_scheme calc
_refine_ls_wR_factor_gt 0.1295
_refine_ls_wR_factor_ref 0.1360
_reflns_Friedel_coverage 0.000
_reflns_Friedel_fraction_full 0.000
_reflns_Friedel_fraction_max 0.000
_reflns_number_gt 6223
_reflns_number_total 10620
_reflns_threshold_expression 'I > 2\s(I)'
_publcif_datablock.id {f7a83ccf-ceb0-4091-bc35-56f08a7f28cc}

_cod_data_source_file d5cc00750j2.cif
_cod_data_source_block AU
_cod_depositor_comments 'Adding full bibliography for 7134373.cif.'
_cod_original_cell_volume 19985(25)
_cod_database_code 7134373
_shelx_shelxl_version_number 2019/2
_shelx_space_group_comment
;
The symmetry employed for this shelxl refinement is uniquely defined
by the following loop, which should always be used as a source of
symmetry information in preference to the above space-group names.
They are only intended as comments.
;
_shelx_estimated_absorpt_t_min 0.626
_shelx_estimated_absorpt_t_max 0.709
_publcif_funding_html
;
;

loop_
_space_group_symop_operation_xyz
'x, y, z'
'-x, -y, z+1/2'
'x, -y, z+1/2'
'-x, y, z'
'x+1/2, y+1/2, z'
'-x+1/2, -y+1/2, z+1/2'
'x+1/2, -y+1/2, z+1/2'
'-x+1/2, y+1/2, z'

loop_
_atom_site_label
_atom_site_type_symbol
_atom_site_fract_x
_atom_site_fract_y
_atom_site_fract_z
_atom_site_U_iso_or_equiv
_atom_site_adp_type
_atom_site_occupancy
_atom_site_site_symmetry_order
_atom_site_calc_flag
_atom_site_refinement_flags_posn
_atom_site_refinement_flags_adp
_atom_site_refinement_flags_occupancy
_atom_site_disorder_assembly
_atom_site_disorder_group
Au1 Au 0.67149(3) 0.63840(4) 0.47245(5) 0.0308(2) Uani 0.5 1 d . . P . .
Au2 Au 0.500000 0.99109(6) 0.69668(5) 0.0252(3) Uani 0.5 2 d S T P . .
Pd1 Pd 0.500000 0.59878(8) 0.24849(6) 0.0566(5) Uani 1 2 d S TU P . .
Pd2 Pd 0.500000 0.36828(7) 0.51874(6) 0.0511(4) Uani 1 2 d S TU P . .
Pd3 Pd 0.70581(4) 0.76328(5) 0.75040(4) 0.0497(3) Uani 1 1 d . . . . .
Pd4 Pd 0.68508(3) 1.00213(5) 0.48957(4) 0.0403(3) Uani 1 1 d . U . . .
Cl1 Cl 0.500000 0.6952(4) 0.2272(4) 0.140(3) Uani 1 2 d S T P . .
Cl2 Cl 0.500000 0.5009(4) 0.2626(4) 0.140(3) Uani 1 2 d S T P . .
Cl3 Cl 0.500000 0.3106(4) 0.4565(3) 0.118(2) Uani 1 2 d S T P . .
Cl4 Cl 0.500000 0.4345(4) 0.5808(3) 0.118(2) Uani 1 2 d S T P . .
Cl5 Cl 0.67113(19) 0.6939(2) 0.79313(17) 0.0962(16) Uani 1 1 d . . . . .
Cl6 Cl 0.74364(17) 0.8329(2) 0.71122(18) 0.0901(15) Uani 1 1 d . . . . .
Cl7 Cl 0.73983(14) 0.9889(2) 0.54335(16) 0.0781(13) Uani 1 1 d . . . . .
Cl8 Cl 0.62776(14) 1.01319(18) 0.43800(13) 0.0654(11) Uani 1 1 d . . . . .
N1 N 0.5645(4) 0.5983(5) 0.2512(4) 0.057(2) Uani 1 1 d . U . . .
N2 N 0.5644(4) 0.3742(5) 0.5195(4) 0.054(2) Uani 1 1 d . U . . .
N3 N 0.7341(4) 0.7032(5) 0.7085(3) 0.048(3) Uani 1 1 d . U . . .
N4 N 0.7105(4) 0.9396(5) 0.4494(4) 0.049(2) Uani 1 1 d . U . . .
N5 N 0.6697(3) 0.6902(5) 0.4136(4) 0.043(2) Uani 1 1 d . U . . .
N6 N 0.6463(3) 0.5709(4) 0.4344(3) 0.038(2) Uani 1 1 d . U . . .
N7 N 0.6726(3) 0.5859(5) 0.5297(3) 0.041(2) Uani 1 1 d . U . . .
N8 N 0.6994(3) 0.7054(4) 0.5096(3) 0.032(2) Uani 1 1 d . U . . .
N9 N 0.6591(3) 1.0635(4) 0.5321(3) 0.035(2) Uani 1 1 d . U . . .
N10 N 0.6754(4) 0.8250(5) 0.7879(3) 0.044(2) Uani 1 1 d . U . . .
N11 N 0.500000 1.0501(6) 0.6414(5) 0.035(3) Uani 1 2 d S TU P . .
N12 N 0.5663(3) 0.9891(4) 0.6958(3) 0.030(2) Uani 1 1 d . U . . .
N13 N 0.500000 0.9355(6) 0.7510(5) 0.035(3) Uani 1 2 d S TU P . .
C1 C 0.5753(6) 0.5867(10) 0.1664(5) 0.100(6) Uani 1 1 d . U . . .
H1A H 0.598779 0.589157 0.143485 0.150 Uiso 1 1 calc R U . . .
H1B H 0.562966 0.547941 0.166143 0.150 Uiso 1 1 calc R U . . .
H1C H 0.552592 0.614591 0.158651 0.150 Uiso 1 1 calc R U . . .
C2 C 0.5942(5) 0.6005(7) 0.2172(4) 0.062(3) Uani 1 1 d . U . . .
C3 C 0.6394(5) 0.6066(7) 0.2257(4) 0.058(3) Uani 1 1 d . U . . .
H3A H 0.659496 0.605352 0.200649 0.070 Uiso 1 1 calc R U . . .
C4 C 0.6534(5) 0.6142(7) 0.2697(4) 0.050(3) Uani 1 1 d . U . . .
H4A H 0.683026 0.623227 0.275177 0.059 Uiso 1 1 calc R U . . .
C5 C 0.6249(4) 0.6090(6) 0.3075(4) 0.045(3) Uani 1 1 d . U . . .
C6 C 0.5835(4) 0.6061(6) 0.2988(4) 0.047(3) Uani 1 1 d . U . . .
H6A H 0.563965 0.609243 0.324252 0.056 Uiso 1 1 calc R U . . .
C7 C 0.5742(6) 0.2754(7) 0.5535(7) 0.088(5) Uani 1 1 d . U . . .
H7A H 0.597899 0.251568 0.565626 0.131 Uiso 1 1 calc R U . . .
H7B H 0.552467 0.281350 0.577927 0.131 Uiso 1 1 calc R U . . .
H7C H 0.560684 0.256090 0.526899 0.131 Uiso 1 1 calc R U . . .
C8 C 0.5916(5) 0.3309(7) 0.5386(6) 0.065(3) Uani 1 1 d . U . . .
C9 C 0.6376(5) 0.3498(7) 0.5436(6) 0.061(3) Uani 1 1 d . U . . .
H9A H 0.656907 0.325111 0.559970 0.073 Uiso 1 1 calc R U . . .
C10 C 0.6529(5) 0.3957(6) 0.5278(5) 0.055(3) Uani 1 1 d . U . . .
H10A H 0.683394 0.401776 0.528855 0.066 Uiso 1 1 calc R U . . .
C11 C 0.6256(5) 0.4395(6) 0.5083(5) 0.050(3) Uani 1 1 d . U . . .
C12 C 0.5818(4) 0.4271(6) 0.5057(5) 0.047(3) Uani 1 1 d . U . . .
H12A H 0.562580 0.455657 0.494142 0.057 Uiso 1 1 calc R U . . .
C13 C 0.7902(6) 0.6753(7) 0.7681(5) 0.080(5) Uani 1 1 d . U . . .
H13A H 0.812442 0.645402 0.770864 0.120 Uiso 1 1 calc R U . . .
H13B H 0.803958 0.713123 0.769350 0.120 Uiso 1 1 calc R U . . .
H13C H 0.769402 0.671596 0.793800 0.120 Uiso 1 1 calc R U . . .
C14 C 0.7658(5) 0.6683(6) 0.7209(4) 0.052(3) Uani 1 1 d . U . . .
C15 C 0.7806(5) 0.6272(6) 0.6883(4) 0.057(3) Uani 1 1 d . U . . .
H15A H 0.804223 0.603097 0.696555 0.069 Uiso 1 1 calc R U . . .
C16 C 0.7620(5) 0.6209(6) 0.6450(4) 0.056(3) Uani 1 1 d . U . . .
H16A H 0.771871 0.592839 0.623521 0.067 Uiso 1 1 calc R U . . .
C17 C 0.7283(5) 0.6576(6) 0.6346(4) 0.047(3) Uani 1 1 d . U . . .
C18 C 0.7155(5) 0.6995(6) 0.6651(4) 0.043(3) Uani 1 1 d . U . . .
H18A H 0.693601 0.726139 0.656243 0.051 Uiso 1 1 calc R U . . .
C19 C 0.7539(5) 1.0129(6) 0.4069(5) 0.063(4) Uani 1 1 d . U . . .
H19A H 0.734444 1.037563 0.425037 0.094 Uiso 1 1 calc R U . . .
H19B H 0.783868 1.018228 0.417635 0.094 Uiso 1 1 calc R U . . .
H19C H 0.751883 1.023103 0.373903 0.094 Uiso 1 1 calc R U . . .
C20 C 0.7411(5) 0.9522(6) 0.4132(5) 0.054(3) Uani 1 1 d . U . . .
C21 C 0.7630(5) 0.9091(6) 0.3917(5) 0.053(3) Uani 1 1 d . U . . .
H21A H 0.786235 0.916958 0.370980 0.064 Uiso 1 1 calc R U . . .
C22 C 0.7489(5) 0.8475(6) 0.4019(5) 0.049(3) Uani 1 1 d . U . . .
H22A H 0.761470 0.816696 0.384979 0.058 Uiso 1 1 calc R U . . .
C23 C 0.7182(5) 0.8365(6) 0.4356(4) 0.043(3) Uani 1 1 d . U . . .
C24 C 0.6983(5) 0.8837(6) 0.4591(4) 0.048(3) Uani 1 1 d . U . . .
H24A H 0.676366 0.876641 0.481693 0.058 Uiso 1 1 calc R U . . .
C25 C 0.6389(4) 0.6208(6) 0.3592(4) 0.045(3) Uani 1 1 d . U . . .
C26 C 0.6383(5) 0.5699(6) 0.3865(4) 0.046(3) Uani 1 1 d . U . . .
C27 C 0.6242(5) 0.5157(7) 0.3736(6) 0.063(3) Uani 1 1 d . U . . .
H27A H 0.615065 0.505241 0.343233 0.076 Uiso 1 1 calc R U . . .
C28 C 0.6253(5) 0.4790(7) 0.4116(5) 0.056(3) Uani 1 1 d . U . . .
H28A H 0.619143 0.439110 0.412819 0.067 Uiso 1 1 calc R U . . .
C29 C 0.6379(4) 0.5166(6) 0.4486(5) 0.044(3) Uani 1 1 d . U . . .
C30 C 0.6408(4) 0.5002(7) 0.4984(5) 0.044(2) Uani 1 1 d . U . . .
C31 C 0.6552(4) 0.5347(6) 0.5339(4) 0.044(3) Uani 1 1 d . U . . .
C32 C 0.6538(5) 0.5187(7) 0.5848(5) 0.057(3) Uani 1 1 d . U . . .
H32A H 0.640836 0.485388 0.597711 0.069 Uiso 1 1 calc R U . . .
C33 C 0.6735(5) 0.5584(6) 0.6072(5) 0.050(3) Uani 1 1 d . U . . .
H33A H 0.679389 0.557941 0.639623 0.060 Uiso 1 1 calc R U . . .
C34 C 0.6856(5) 0.6054(6) 0.5748(4) 0.044(3) Uani 1 1 d . U . . .
C35 C 0.7081(5) 0.6534(6) 0.5844(4) 0.040(3) Uani 1 1 d . U . . .
C36 C 0.7155(4) 0.7012(5) 0.5529(4) 0.033(2) Uani 1 1 d . U . . .
C37 C 0.7383(4) 0.7526(5) 0.5644(4) 0.040(3) Uani 1 1 d . U . . .
H37A H 0.750896 0.761801 0.593612 0.048 Uiso 1 1 calc R U . . .
C38 C 0.7387(4) 0.7862(5) 0.5254(4) 0.039(3) Uani 1 1 d . U . . .
H38A H 0.753326 0.821643 0.521216 0.046 Uiso 1 1 calc R U . . .
C39 C 0.7127(4) 0.7570(5) 0.4929(4) 0.036(2) Uani 1 1 d . U . . .
C40 C 0.7035(4) 0.7786(6) 0.4470(4) 0.038(2) Uani 1 1 d . U . . .
C41 C 0.6805(4) 0.7446(6) 0.4122(4) 0.038(2) Uani 1 1 d . U . . .
C42 C 0.6684(4) 0.7680(6) 0.3669(4) 0.048(3) Uani 1 1 d . U . . .
H42A H 0.671084 0.806839 0.357374 0.057 Uiso 1 1 calc R U . . .
C43 C 0.6526(4) 0.7246(6) 0.3413(5) 0.044(3) Uani 1 1 d . U . . .
H43A H 0.643714 0.726315 0.309716 0.053 Uiso 1 1 calc R U . . .
C44 C 0.6519(4) 0.6752(6) 0.3709(5) 0.044(3) Uani 1 1 d . U . . .
C45 C 0.7041(4) 1.1386(6) 0.4929(5) 0.053(4) Uani 1 1 d . U . . .
H45A H 0.712192 1.105419 0.473832 0.080 Uiso 1 1 calc R U . . .
H45B H 0.689377 1.167123 0.473356 0.080 Uiso 1 1 calc R U . . .
H45C H 0.730246 1.155645 0.506514 0.080 Uiso 1 1 calc R U . . .
C46 C 0.6724(4) 1.1187(6) 0.5331(4) 0.039(3) Uani 1 1 d . U . . .
C47 C 0.6561(4) 1.1555(6) 0.5644(5) 0.043(3) Uani 1 1 d . U . . .
H47A H 0.665488 1.194363 0.564069 0.051 Uiso 1 1 calc R U . . .
C48 C 0.6260(4) 1.1382(6) 0.5973(4) 0.041(3) Uani 1 1 d . U . . .
H48A H 0.615627 1.164725 0.619821 0.049 Uiso 1 1 calc R U . . .
C49 C 0.6111(4) 1.0820(6) 0.5974(4) 0.039(3) Uani 1 1 d . U . . .
C50 C 0.6285(4) 1.0457(6) 0.5637(4) 0.040(3) Uani 1 1 d . U . . .
H50A H 0.618784 1.007090 0.562622 0.049 Uiso 1 1 calc R U . . .
C51 C 0.7229(5) 0.8153(6) 0.8536(5) 0.065(4) Uani 1 1 d . U . . .
H51A H 0.736783 0.790279 0.830583 0.098 Uiso 1 1 calc R U . . .
H51B H 0.743680 0.844502 0.863941 0.098 Uiso 1 1 calc R U . . .
H51C H 0.713462 0.792395 0.880327 0.098 Uiso 1 1 calc R U . . .
C52 C 0.6858(5) 0.8429(6) 0.8329(5) 0.052(3) Uani 1 1 d . U . . .
C53 C 0.6595(5) 0.8801(6) 0.8549(5) 0.047(3) Uani 1 1 d . U . . .
H53A H 0.663954 0.886886 0.887118 0.056 Uiso 1 1 calc R U . . .
C54 C 0.6264(4) 0.9085(6) 0.8328(4) 0.044(3) Uani 1 1 d . U . . .
H54A H 0.611928 0.939159 0.847954 0.053 Uiso 1 1 calc R U . . .
C55 C 0.6136(4) 0.8917(6) 0.7861(4) 0.045(3) Uani 1 1 d . U . . .
C56 C 0.6396(5) 0.8474(6) 0.7681(4) 0.047(3) Uani 1 1 d . U . . .
H56A H 0.631078 0.831687 0.738982 0.057 Uiso 1 1 calc R U . . .
C57 C 0.5222(4) 1.1044(6) 0.5842(4) 0.050(3) Uani 1 1 d . U . . .
H57A H 0.541029 1.124430 0.563641 0.060 Uiso 1 1 calc R U . . .
C58 C 0.5335(4) 1.0699(6) 0.6198(4) 0.044(3) Uani 1 1 d . U . . .
C59 C 0.5803(4) 1.0542(6) 0.6285(4) 0.041(3) Uani 1 1 d . U . . .
C60 C 0.5937(4) 1.0168(5) 0.6648(5) 0.039(2) Uani 1 1 d . U . . .
C61 C 0.6382(4) 1.0043(6) 0.6746(5) 0.042(3) Uani 1 1 d . U . . .
H61A H 0.663107 1.018577 0.658962 0.050 Uiso 1 1 calc R U . . .
C62 C 0.6372(4) 0.9693(6) 0.7096(5) 0.045(3) Uani 1 1 d . U . . .
H62A H 0.662030 0.952853 0.723898 0.054 Uiso 1 1 calc R U . . .
C63 C 0.5920(4) 0.9585(6) 0.7239(4) 0.037(2) Uani 1 1 d . U . . .
C64 C 0.5791(4) 0.9221(6) 0.7598(4) 0.041(3) Uani 1 1 d . U . . .
C65 C 0.5368(4) 0.9116(6) 0.7713(4) 0.043(3) Uani 1 1 d . U . . .
C66 C 0.5226(4) 0.8739(6) 0.8079(5) 0.052(3) Uani 1 1 d . U . . .
H66A H 0.540780 0.852814 0.828361 0.063 Uiso 1 1 calc R U . . .
Cl9A Cl 0.6423(17) 0.254(3) 0.4332(17) 0.137(4) Uani 0.139(14) 1 d . U P A 1
Cl9B Cl 0.6482(6) 0.2916(12) 0.4332(6) 0.137(4) Uani 0.361(14) 1 d . U P A 2
Cl10 Cl 0.8295(7) 0.7690(7) 0.6499(6) 0.080(6) Uani 0.25 1 d . . P . .

loop_
_atom_site_aniso_label
_atom_site_aniso_U_11
_atom_site_aniso_U_22
_atom_site_aniso_U_33
_atom_site_aniso_U_23
_atom_site_aniso_U_13
_atom_site_aniso_U_12
Au1 0.0343(5) 0.0328(5) 0.0254(4) -0.0005(4) -0.0026(5) -0.0040(5)
Au2 0.0200(7) 0.0340(8) 0.0215(6) 0.0035(6) 0.000 0.000
Pd1 0.0463(10) 0.0857(12) 0.0379(8) -0.0114(9) 0.000 0.000
Pd2 0.0377(9) 0.0376(9) 0.0779(11) 0.0159(9) 0.000 0.000
Pd3 0.0619(7) 0.0546(7) 0.0327(5) -0.0078(5) -0.0087(6) 0.0140(6)
Pd4 0.0447(6) 0.0343(5) 0.0419(5) -0.0028(5) 0.0048(5) -0.0027(5)
Cl1 0.090(4) 0.098(4) 0.232(8) -0.004(5) 0.000 0.000
Cl2 0.090(4) 0.098(4) 0.232(8) -0.004(5) 0.000 0.000
Cl3 0.077(4) 0.165(6) 0.113(4) -0.054(4) 0.000 0.000
Cl4 0.077(4) 0.165(6) 0.113(4) -0.054(4) 0.000 0.000
Cl5 0.134(5) 0.082(3) 0.073(3) -0.002(3) 0.032(3) -0.004(3)
Cl6 0.095(4) 0.070(3) 0.105(4) -0.017(3) 0.024(3) 0.000(3)
Cl7 0.060(3) 0.091(3) 0.083(3) -0.023(3) -0.022(2) 0.026(3)
Cl8 0.072(3) 0.073(3) 0.051(2) 0.009(2) -0.009(2) 0.006(2)
N1 0.053(5) 0.087(5) 0.030(4) -0.008(5) 0.000(4) -0.009(5)
N2 0.038(5) 0.050(5) 0.073(5) 0.017(5) -0.005(5) -0.003(4)
N3 0.069(6) 0.043(6) 0.031(5) -0.007(5) -0.020(5) 0.005(5)
N4 0.057(5) 0.047(5) 0.045(5) -0.011(4) 0.013(4) -0.007(5)
N5 0.039(5) 0.054(6) 0.036(5) -0.003(5) 0.006(5) -0.009(5)
N6 0.041(5) 0.038(5) 0.035(5) -0.002(4) 0.008(4) -0.011(5)
N7 0.044(5) 0.055(6) 0.025(4) 0.011(4) -0.006(4) -0.009(5)
N8 0.045(5) 0.027(5) 0.023(4) -0.011(4) -0.010(4) 0.004(4)
N9 0.031(5) 0.038(5) 0.037(5) 0.007(4) -0.003(4) -0.004(4)
N10 0.062(6) 0.053(6) 0.017(4) -0.004(4) -0.004(5) 0.015(5)
N11 0.025(7) 0.050(8) 0.031(7) 0.015(6) 0.000 0.000
N12 0.025(5) 0.036(5) 0.030(4) 0.007(4) -0.005(4) -0.002(4)
N13 0.020(6) 0.052(7) 0.034(6) 0.017(6) 0.000 0.000
C1 0.091(12) 0.169(15) 0.041(9) -0.009(10) -0.019(9) 0.003(12)
C2 0.067(7) 0.101(7) 0.018(5) -0.018(6) -0.001(5) -0.016(6)
C3 0.050(7) 0.094(7) 0.031(5) -0.014(6) 0.006(5) -0.013(6)
C4 0.034(6) 0.083(7) 0.032(5) -0.004(6) -0.003(5) -0.009(6)
C5 0.034(5) 0.073(6) 0.028(5) -0.007(5) -0.003(5) -0.013(5)
C6 0.040(6) 0.075(7) 0.025(5) -0.001(5) -0.004(5) -0.008(6)
C7 0.078(11) 0.077(11) 0.108(12) 0.002(10) -0.019(10) -0.028(10)
C8 0.052(6) 0.061(7) 0.082(7) 0.017(6) -0.003(6) -0.002(6)
C9 0.045(7) 0.061(7) 0.076(7) 0.012(6) -0.005(6) -0.003(6)
C10 0.034(6) 0.055(7) 0.075(7) 0.003(6) 0.001(6) -0.010(6)
C11 0.042(6) 0.049(6) 0.059(6) 0.005(5) 0.002(5) -0.005(5)
C12 0.038(6) 0.036(6) 0.068(6) 0.008(5) -0.008(6) -0.003(5)
C13 0.131(13) 0.076(10) 0.032(7) -0.032(7) -0.020(8) 0.036(10)
C14 0.075(7) 0.051(6) 0.030(5) -0.014(5) -0.021(5) 0.027(6)
C15 0.078(7) 0.058(7) 0.036(6) -0.012(5) -0.023(6) 0.032(6)
C16 0.083(7) 0.051(6) 0.034(6) -0.004(5) -0.013(6) 0.025(6)
C17 0.069(6) 0.044(6) 0.029(5) -0.004(5) -0.010(5) 0.016(5)
C18 0.064(7) 0.039(6) 0.025(5) 0.002(5) -0.016(5) 0.008(6)
C19 0.081(10) 0.043(9) 0.065(9) 0.009(7) 0.039(8) -0.006(8)
C20 0.059(6) 0.051(6) 0.052(6) -0.008(6) 0.021(5) -0.013(6)
C21 0.060(7) 0.050(6) 0.049(6) -0.011(6) 0.017(6) 0.006(6)
C22 0.059(7) 0.042(6) 0.045(6) -0.001(5) 0.012(6) 0.008(6)
C23 0.058(6) 0.041(5) 0.028(5) 0.001(5) 0.005(5) 0.005(5)
C24 0.069(7) 0.034(6) 0.041(6) 0.004(5) 0.007(5) -0.006(6)
C25 0.041(5) 0.059(6) 0.035(5) -0.004(5) 0.002(5) -0.013(5)
C26 0.047(6) 0.055(6) 0.037(5) -0.010(5) -0.003(5) -0.014(5)
C27 0.061(7) 0.071(7) 0.058(6) -0.006(6) -0.002(6) -0.019(6)
C28 0.058(6) 0.056(7) 0.055(6) -0.001(6) -0.006(6) -0.018(6)
C29 0.039(5) 0.049(6) 0.045(5) -0.004(5) 0.002(5) -0.015(5)
C30 0.036(5) 0.052(5) 0.045(5) 0.003(5) 0.002(5) -0.014(5)
C31 0.045(6) 0.051(6) 0.037(5) 0.007(5) -0.005(5) -0.014(5)
C32 0.056(7) 0.067(7) 0.049(6) 0.006(6) -0.008(6) -0.003(6)
C33 0.057(7) 0.052(7) 0.042(6) 0.005(5) -0.008(6) -0.001(6)
C34 0.054(6) 0.046(6) 0.033(5) 0.007(5) -0.001(5) -0.004(5)
C35 0.052(6) 0.042(5) 0.027(5) -0.003(4) -0.001(5) 0.006(5)
C36 0.041(5) 0.036(5) 0.024(5) -0.006(4) -0.005(4) 0.005(5)
C37 0.045(6) 0.041(6) 0.035(5) -0.002(5) -0.011(5) -0.003(5)
C38 0.043(6) 0.041(6) 0.031(5) -0.003(5) -0.004(5) -0.002(5)
C39 0.044(5) 0.040(5) 0.025(4) -0.015(5) -0.006(5) 0.008(5)
C40 0.045(5) 0.044(5) 0.025(4) -0.005(4) 0.002(5) 0.007(5)
C41 0.041(5) 0.040(5) 0.032(5) 0.002(5) 0.005(4) -0.008(5)
C42 0.051(6) 0.053(6) 0.040(6) 0.005(5) -0.007(5) -0.009(6)
C43 0.047(6) 0.051(7) 0.036(6) -0.001(5) 0.003(5) -0.012(6)
C44 0.041(5) 0.057(6) 0.035(5) 0.001(5) 0.002(5) -0.008(5)
C45 0.044(8) 0.061(9) 0.055(8) 0.003(7) 0.017(7) -0.009(7)
C46 0.036(6) 0.038(6) 0.045(6) 0.006(5) 0.007(5) -0.013(5)
C47 0.041(6) 0.038(6) 0.050(6) 0.001(5) 0.017(5) -0.011(5)
C48 0.040(6) 0.042(6) 0.042(6) -0.008(5) 0.005(5) 0.005(5)
C49 0.030(5) 0.044(6) 0.043(5) -0.001(5) 0.005(5) -0.008(5)
C50 0.037(6) 0.039(6) 0.045(6) 0.007(5) 0.007(5) -0.009(5)
C51 0.069(10) 0.067(9) 0.060(9) 0.005(8) -0.038(8) 0.024(8)
C52 0.066(7) 0.047(6) 0.042(6) 0.002(5) -0.013(6) 0.009(6)
C53 0.056(7) 0.052(7) 0.033(6) -0.006(5) -0.004(5) 0.016(6)
C54 0.049(6) 0.046(6) 0.038(6) 0.000(5) 0.000(5) 0.015(5)
C55 0.043(6) 0.055(6) 0.038(5) 0.008(5) -0.001(5) 0.011(5)
C56 0.060(7) 0.056(7) 0.025(5) -0.003(5) -0.003(5) 0.018(6)
C57 0.050(7) 0.059(8) 0.040(6) 0.032(6) -0.003(6) 0.009(6)
C58 0.044(6) 0.053(6) 0.037(5) 0.017(5) 0.001(5) 0.008(5)
C59 0.032(5) 0.051(6) 0.041(5) 0.010(5) 0.000(5) -0.004(5)
C60 0.029(5) 0.038(5) 0.050(5) 0.001(5) -0.007(5) -0.006(5)
C61 0.033(6) 0.047(6) 0.044(6) 0.005(5) -0.005(5) -0.006(6)
C62 0.036(6) 0.055(6) 0.043(6) -0.006(5) -0.013(5) -0.001(6)
C63 0.027(5) 0.048(6) 0.034(5) 0.001(4) 0.000(4) -0.001(5)
C64 0.029(5) 0.060(6) 0.033(5) 0.011(5) -0.009(4) 0.004(5)
C65 0.031(5) 0.062(6) 0.036(5) 0.012(5) -0.003(5) 0.003(5)
C66 0.040(7) 0.064(8) 0.053(7) 0.008(6) -0.007(6) 0.013(6)
Cl9A 0.118(8) 0.181(10) 0.113(7) -0.106(8) 0.041(6) -0.059(9)
Cl9B 0.118(8) 0.181(10) 0.113(7) -0.106(8) 0.041(6) -0.059(9)
Cl10 0.121(16) 0.053(10) 0.065(10) -0.026(8) 0.014(11) -0.036(11)

loop_
_atom_type_symbol
_atom_type_description
_atom_type_scat_dispersion_real
_atom_type_scat_dispersion_imag
_atom_type_scat_source
C C 0.0033 0.0016 'International Tables Vol C Tables 4.2.6.8 and 6.1.1.4'
H H 0.0000 0.0000 'International Tables Vol C Tables 4.2.6.8 and 6.1.1.4'
Au Au -2.0133 8.8022 'International Tables Vol C Tables 4.2.6.8 and 6.1.1.4'
Cl Cl 0.1484 0.1585 'International Tables Vol C Tables 4.2.6.8 and 6.1.1.4'
N N 0.0061 0.0033 'International Tables Vol C Tables 4.2.6.8 and 6.1.1.4'
Pd Pd -0.9988 1.0072 'International Tables Vol C Tables 4.2.6.8 and 6.1.1.4'

loop_
_geom_angle_atom_site_label_1
_geom_angle_atom_site_label_2
_geom_angle_atom_site_label_3
_geom_angle
_geom_angle_site_symmetry_1
_geom_angle_site_symmetry_3
_geom_angle_publ_flag
N7 Au1 N6 88.7(4) . . ?
N7 Au1 N8 91.7(4) . . ?
N6 Au1 N8 177.5(4) . . ?
N7 Au1 N5 178.7(4) . . ?
N6 Au1 N5 90.1(4) . . ?
N8 Au1 N5 89.6(4) . . ?
N13 Au2 N12 89.7(3) . . ?
N13 Au2 N12 89.7(3) . 4_655 ?
N12 Au2 N12 177.0(5) . 4_655 ?
N13 Au2 N11 178.8(6) . . ?
N12 Au2 N11 90.3(3) . . ?
N12 Au2 N11 90.3(3) 4_655 . ?
N1 Pd1 N1 175.4(7) . 4_655 ?
N1 Pd1 Cl2 89.3(4) . . ?
N1 Pd1 Cl2 89.3(4) 4_655 . ?
N1 Pd1 Cl1 90.9(4) . . ?
N1 Pd1 Cl1 90.9(4) 4_655 . ?
Cl2 Pd1 Cl1 174.9(4) . . ?
N2 Pd2 N2 172.0(7) . 4_655 ?
N2 Pd2 Cl3 92.9(4) . . ?
N2 Pd2 Cl3 92.9(4) 4_655 . ?
N2 Pd2 Cl4 86.9(4) . . ?
N2 Pd2 Cl4 86.9(4) 4_655 . ?
Cl3 Pd2 Cl4 176.0(4) . . ?
N10 Pd3 N3 175.9(4) . . ?
N10 Pd3 Cl6 89.6(3) . . ?
N3 Pd3 Cl6 88.8(3) . . ?
N10 Pd3 Cl5 90.0(3) . . ?
N3 Pd3 Cl5 91.8(3) . . ?
Cl6 Pd3 Cl5 176.5(2) . . ?
N4 Pd4 N9 178.0(4) . . ?
N4 Pd4 Cl7 90.2(3) . . ?
N9 Pd4 Cl7 88.8(3) . . ?
N4 Pd4 Cl8 90.5(3) . . ?
N9 Pd4 Cl8 90.4(3) . . ?
Cl7 Pd4 Cl8 177.19(17) . . ?
C2 N1 C6 113.4(11) . . ?
C2 N1 Pd1 130.7(10) . . ?
C6 N1 Pd1 115.1(9) . . ?
C12 N2 C8 120.6(12) . . ?
C12 N2 Pd2 116.0(9) . . ?
C8 N2 Pd2 122.9(9) . . ?
C14 N3 C18 121.0(11) . . ?
C14 N3 Pd3 125.3(8) . . ?
C18 N3 Pd3 113.6(9) . . ?
C24 N4 C20 121.2(11) . . ?
C24 N4 Pd4 117.4(9) . . ?
C20 N4 Pd4 121.4(9) . . ?
C41 N5 C44 108.5(11) . . ?
C41 N5 Au1 125.4(9) . . ?
C44 N5 Au1 125.6(9) . . ?
C29 N6 C26 104.3(11) . . ?
C29 N6 Au1 128.6(9) . . ?
C26 N6 Au1 126.8(9) . . ?
C31 N7 C34 108.7(10) . . ?
C31 N7 Au1 127.5(9) . . ?
C34 N7 Au1 122.8(9) . . ?
C36 N8 C39 106.3(10) . . ?
C36 N8 Au1 125.0(8) . . ?
C39 N8 Au1 127.5(7) . . ?
C46 N9 C50 118.7(11) . . ?
C46 N9 Pd4 124.1(8) . . ?
C50 N9 Pd4 117.0(8) . . ?
C56 N10 C52 117.6(11) . . ?
C56 N10 Pd3 115.3(8) . . ?
C52 N10 Pd3 126.9(9) . . ?
C58 N11 C58 106.3(15) . 4_655 ?
C58 N11 Au2 126.7(7) . . ?
C58 N11 Au2 126.7(8) 4_655 . ?
C63 N12 C60 106.2(10) . . ?
C63 N12 Au2 126.6(8) . . ?
C60 N12 Au2 127.2(8) . . ?
C65 N13 C65 109.1(14) . 4_655 ?
C65 N13 Au2 125.4(7) . . ?
C65 N13 Au2 125.4(7) 4_655 . ?
C2 C1 H1A 109.5 . . ?
C2 C1 H1B 109.5 . . ?
H1A C1 H1B 109.5 . . ?
C2 C1 H1C 109.5 . . ?
H1A C1 H1C 109.5 . . ?
H1B C1 H1C 109.5 . . ?
N1 C2 C3 123.1(12) . . ?
N1 C2 C1 114.2(13) . . ?
C3 C2 C1 122.2(13) . . ?
C4 C3 C2 119.2(13) . . ?
C4 C3 H3A 120.4 . . ?
C2 C3 H3A 120.4 . . ?
C3 C4 C5 121.2(13) . . ?
C3 C4 H4A 119.4 . . ?
C5 C4 H4A 119.4 . . ?
C6 C5 C4 117.8(12) . . ?
C6 C5 C25 117.4(12) . . ?
C4 C5 C25 123.2(11) . . ?
C5 C6 N1 124.3(12) . . ?
C5 C6 H6A 117.8 . . ?
N1 C6 H6A 117.8 . . ?
C8 C7 H7A 109.5 . . ?
C8 C7 H7B 109.5 . . ?
H7A C7 H7B 109.5 . . ?
C8 C7 H7C 109.5 . . ?
H7A C7 H7C 109.5 . . ?
H7B C7 H7C 109.5 . . ?
N2 C8 C7 121.7(14) . . ?
N2 C8 C9 112.8(13) . . ?
C7 C8 C9 125.4(15) . . ?
C10 C9 C8 124.9(16) . . ?
C10 C9 H9A 117.5 . . ?
C8 C9 H9A 117.5 . . ?
C9 C10 C11 122.0(15) . . ?
C9 C10 H10A 119.0 . . ?
C11 C10 H10A 119.0 . . ?
C12 C11 C10 116.3(13) . . ?
C12 C11 C30 119.0(13) . . ?
C10 C11 C30 123.8(13) . . ?
C11 C12 N2 122.7(13) . . ?
C11 C12 H12A 118.6 . . ?
N2 C12 H12A 118.6 . . ?
C14 C13 H13A 109.5 . . ?
C14 C13 H13B 109.5 . . ?
H13A C13 H13B 109.5 . . ?
C14 C13 H13C 109.5 . . ?
H13A C13 H13C 109.5 . . ?
H13B C13 H13C 109.5 . . ?
N3 C14 C15 118.5(11) . . ?
N3 C14 C13 121.8(12) . . ?
C15 C14 C13 119.4(12) . . ?
C16 C15 C14 122.4(13) . . ?
C16 C15 H15A 118.8 . . ?
C14 C15 H15A 118.8 . . ?
C15 C16 C17 116.2(13) . . ?
C15 C16 H16A 121.9 . . ?
C17 C16 H16A 121.9 . . ?
C18 C17 C16 121.4(12) . . ?
C18 C17 C35 121.2(12) . . ?
C16 C17 C35 117.2(12) . . ?
C17 C18 N3 120.3(12) . . ?
C17 C18 H18A 119.9 . . ?
N3 C18 H18A 119.9 . . ?
C20 C19 H19A 109.5 . . ?
C20 C19 H19B 109.5 . . ?
H19A C19 H19B 109.5 . . ?
C20 C19 H19C 109.5 . . ?
H19A C19 H19C 109.5 . . ?
H19B C19 H19C 109.5 . . ?
C21 C20 N4 120.2(13) . . ?
C21 C20 C19 121.4(13) . . ?
N4 C20 C19 117.4(12) . . ?
C20 C21 C22 118.0(13) . . ?
C20 C21 H21A 121.0 . . ?
C22 C21 H21A 121.0 . . ?
C23 C22 C21 120.3(12) . . ?
C23 C22 H22A 119.9 . . ?
C21 C22 H22A 119.9 . . ?
C22 C23 C24 118.9(13) . . ?
C22 C23 C40 122.9(12) . . ?
C24 C23 C40 118.1(12) . . ?
N4 C24 C23 120.8(12) . . ?
N4 C24 H24A 119.6 . . ?
C23 C24 H24A 119.6 . . ?
C44 C25 C26 129.6(12) . . ?
C44 C25 C5 118.3(12) . . ?
C26 C25 C5 111.9(11) . . ?
C27 C26 N6 109.5(13) . . ?
C27 C26 C25 128.0(13) . . ?
N6 C26 C25 121.9(12) . . ?
C26 C27 C28 110.1(14) . . ?
C26 C27 H27A 125.0 . . ?
C28 C27 H27A 125.0 . . ?
C27 C28 C29 102.3(13) . . ?
C27 C28 H28A 128.8 . . ?
C29 C28 H28A 128.8 . . ?
N6 C29 C28 113.6(12) . . ?
N6 C29 C30 121.3(12) . . ?
C28 C29 C30 125.1(13) . . ?
C31 C30 C29 125.8(13) . . ?
C31 C30 C11 120.5(13) . . ?
C29 C30 C11 113.7(12) . . ?
N7 C31 C30 126.7(12) . . ?
N7 C31 C32 108.9(12) . . ?
C30 C31 C32 124.5(13) . . ?
C33 C32 C31 107.3(14) . . ?
C33 C32 H32A 126.4 . . ?
C31 C32 H32A 126.4 . . ?
C32 C33 C34 109.6(13) . . ?
C32 C33 H33A 125.2 . . ?
C34 C33 H33A 125.2 . . ?
C35 C34 N7 126.5(11) . . ?
C35 C34 C33 127.9(12) . . ?
N7 C34 C33 105.2(11) . . ?
C34 C35 C36 126.1(11) . . ?
C34 C35 C17 116.3(11) . . ?
C36 C35 C17 117.5(11) . . ?
N8 C36 C37 109.5(11) . . ?
N8 C36 C35 125.2(11) . . ?
C37 C36 C35 125.2(11) . . ?
C38 C37 C36 107.2(11) . . ?
C38 C37 H37A 126.4 . . ?
C36 C37 H37A 126.4 . . ?
C37 C38 C39 105.3(12) . . ?
C37 C38 H38A 127.3 . . ?
C39 C38 H38A 127.3 . . ?
N8 C39 C38 111.4(11) . . ?
N8 C39 C40 124.9(11) . . ?
C38 C39 C40 123.6(12) . . ?
C39 C40 C41 122.4(12) . . ?
C39 C40 C23 117.8(11) . . ?
C41 C40 C23 119.8(11) . . ?
N5 C41 C40 128.8(12) . . ?
N5 C41 C42 108.9(12) . . ?
C40 C41 C42 122.3(12) . . ?
C43 C42 C41 107.5(13) . . ?
C43 C42 H42A 126.3 . . ?
C41 C42 H42A 126.3 . . ?
C42 C43 C44 106.6(12) . . ?
C42 C43 H43A 126.7 . . ?
C44 C43 H43A 126.7 . . ?
C25 C44 N5 124.5(12) . . ?
C25 C44 C43 127.0(12) . . ?
N5 C44 C43 108.4(12) . . ?
C46 C45 H45A 109.5 . . ?
C46 C45 H45B 109.5 . . ?
H45A C45 H45B 109.5 . . ?
C46 C45 H45C 109.5 . . ?
H45A C45 H45C 109.5 . . ?
H45B C45 H45C 109.5 . . ?
C47 C46 N9 120.7(12) . . ?
C47 C46 C45 122.2(12) . . ?
N9 C46 C45 116.9(11) . . ?
C46 C47 C48 121.5(13) . . ?
C46 C47 H47A 119.3 . . ?
C48 C47 H47A 119.3 . . ?
C47 C48 C49 119.8(12) . . ?
C47 C48 H48A 120.1 . . ?
C49 C48 H48A 120.1 . . ?
C48 C49 C50 116.4(12) . . ?
C48 C49 C59 129.5(12) . . ?
C50 C49 C59 114.1(12) . . ?
N9 C50 C49 122.8(12) . . ?
N9 C50 H50A 118.6 . . ?
C49 C50 H50A 118.6 . . ?
C52 C51 H51A 109.5 . . ?
C52 C51 H51B 109.5 . . ?
H51A C51 H51B 109.5 . . ?
C52 C51 H51C 109.5 . . ?
H51A C51 H51C 109.5 . . ?
H51B C51 H51C 109.5 . . ?
C53 C52 N10 119.5(13) . . ?
C53 C52 C51 124.8(13) . . ?
N10 C52 C51 115.5(13) . . ?
C52 C53 C54 122.7(13) . . ?
C52 C53 H53A 118.7 . . ?
C54 C53 H53A 118.7 . . ?
C53 C54 C55 120.1(12) . . ?
C53 C54 H54A 120.0 . . ?
C55 C54 H54A 120.0 . . ?
C56 C55 C54 112.5(12) . . ?
C56 C55 C64 124.9(12) . . ?
C54 C55 C64 122.4(12) . . ?
N10 C56 C55 126.5(12) . . ?
N10 C56 H56A 116.7 . . ?
C55 C56 H56A 116.7 . . ?
C58 C57 C57 104.9(8) . 4_655 ?
C58 C57 H57A 127.6 . . ?
C57 C57 H57A 127.6 4_655 . ?
N11 C58 C57 111.9(13) . . ?
N11 C58 C59 126.8(11) . . ?
C57 C58 C59 121.1(12) . . ?
N11 C58 C58 36.8(7) . 4_655 ?
C57 C58 C58 75.1(8) . 4_655 ?
C59 C58 C58 162.9(7) . 4_655 ?
C60 C59 C49 122.4(12) . . ?
C60 C59 C58 123.2(11) . . ?
C49 C59 C58 114.4(11) . . ?
N12 C60 C59 125.6(11) . . ?
N12 C60 C61 111.1(11) . . ?
C59 C60 C61 123.3(12) . . ?
C62 C61 C60 105.0(13) . . ?
C62 C61 H61A 127.5 . . ?
C60 C61 H61A 127.5 . . ?
C61 C62 C63 110.4(12) . . ?
C61 C62 H62A 124.8 . . ?
C63 C62 H62A 124.8 . . ?
N12 C63 C64 127.2(11) . . ?
N12 C63 C62 107.3(11) . . ?
C64 C63 C62 125.5(12) . . ?
C65 C64 C63 124.0(11) . . ?
C65 C64 C55 118.2(11) . . ?
C63 C64 C55 117.7(11) . . ?
C64 C65 N13 127.1(12) . . ?
C64 C65 C66 125.2(12) . . ?
N13 C65 C66 107.7(11) . . ?
C66 C66 C65 107.7(7) 4_655 . ?
C66 C66 H66A 126.2 4_655 . ?
C65 C66 H66A 126.2 . . ?

loop_
_geom_bond_atom_site_label_1
_geom_bond_atom_site_label_2
_geom_bond_distance
_geom_bond_site_symmetry_2
_geom_bond_publ_flag
Au1 N7 2.031(10) . ?
Au1 N6 2.046(10) . ?
Au1 N8 2.056(9) . ?
Au1 N5 2.059(11) . ?
Au2 N13 2.009(13) . ?
Au2 N12 2.021(9) . ?
Au2 N12 2.022(9) 4_655 ?
Au2 N11 2.081(14) . ?
Pd1 N1 1.967(11) . ?
Pd1 N1 1.967(11) 4_655 ?
Pd1 Cl2 2.293(9) . ?
Pd1 Cl1 2.305(9) . ?
Pd2 N2 1.966(11) . ?
Pd2 N2 1.966(11) 4_655 ?
Pd2 Cl3 2.215(8) . ?
Pd2 Cl4 2.336(8) . ?
Pd3 N10 2.006(10) . ?
Pd3 N3 2.021(11) . ?
Pd3 Cl6 2.269(5) . ?
Pd3 Cl5 2.270(5) . ?
Pd4 N4 1.996(11) . ?
Pd4 N9 2.023(10) . ?
Pd4 Cl7 2.283(4) . ?
Pd4 Cl8 2.294(4) . ?
N1 C2 1.325(17) . ?
N1 C6 1.482(16) . ?
N2 C12 1.387(16) . ?
N2 C8 1.407(18) . ?
N3 C14 1.305(16) . ?
N3 C18 1.360(15) . ?
N4 C24 1.369(16) . ?
N4 C20 1.420(16) . ?
N5 C41 1.298(15) . ?
N5 C44 1.373(16) . ?
N6 C29 1.341(15) . ?
N6 C26 1.383(15) . ?
N7 C31 1.299(16) . ?
N7 C34 1.416(15) . ?
N8 C36 1.328(14) . ?
N8 C39 1.345(15) . ?
N9 C46 1.337(15) . ?
N9 C50 1.359(15) . ?
N10 C56 1.333(15) . ?
N10 C52 1.380(16) . ?
N11 C58 1.274(14) . ?
N11 C58 1.274(14) 4_655 ?
N12 C63 1.322(14) . ?
N12 C60 1.371(15) . ?
N13 C65 1.375(14) . ?
N13 C65 1.375(14) 4_655 ?
C1 C2 1.586(19) . ?
C1 H1A 0.9700 . ?
C1 H1B 0.9700 . ?
C1 H1C 0.9700 . ?
C2 C3 1.40(2) . ?
C3 C4 1.335(16) . ?
C3 H3A 0.9400 . ?
C4 C5 1.385(17) . ?
C4 H4A 0.9400 . ?
C5 C6 1.289(16) . ?
C5 C25 1.554(17) . ?
C6 H6A 0.9400 . ?
C7 C8 1.45(2) . ?
C7 H7A 0.9700 . ?
C7 H7B 0.9700 . ?
C7 H7C 0.9700 . ?
C8 C9 1.48(2) . ?
C9 C10 1.242(18) . ?
C9 H9A 0.9400 . ?
C10 C11 1.420(19) . ?
C10 H10A 0.9400 . ?
C11 C12 1.368(18) . ?
C11 C30 1.50(2) . ?
C12 H12A 0.9400 . ?
C13 C14 1.544(18) . ?
C13 H13A 0.9700 . ?
C13 H13B 0.9700 . ?
C13 H13C 0.9700 . ?
C14 C15 1.401(17) . ?
C15 C16 1.362(17) . ?
C15 H15A 0.9400 . ?
C16 C17 1.364(18) . ?
C16 H16A 0.9400 . ?
C17 C18 1.356(17) . ?
C17 C35 1.557(17) . ?
C18 H18A 0.9400 . ?
C19 C20 1.464(18) . ?
C19 H19A 0.9700 . ?
C19 H19B 0.9700 . ?
C19 H19C 0.9700 . ?
C20 C21 1.344(18) . ?
C21 C22 1.511(19) . ?
C21 H21A 0.9400 . ?
C22 C23 1.363(17) . ?
C22 H22A 0.9400 . ?
C23 C24 1.415(18) . ?
C23 C40 1.447(18) . ?
C24 H24A 0.9400 . ?
C25 C44 1.358(17) . ?
C25 C26 1.409(18) . ?
C26 C27 1.372(18) . ?
C27 C28 1.37(2) . ?
C27 H27A 0.9400 . ?
C28 C29 1.415(18) . ?
C28 H28A 0.9400 . ?
C29 C30 1.471(19) . ?
C30 C31 1.357(18) . ?
C31 C32 1.494(19) . ?
C32 C33 1.267(18) . ?
C32 H32A 0.9400 . ?
C33 C34 1.469(18) . ?
C33 H33A 0.9400 . ?
C34 C35 1.332(17) . ?
C35 C36 1.438(17) . ?
C36 C37 1.414(17) . ?
C37 C38 1.351(16) . ?
C37 H37A 0.9400 . ?
C38 C39 1.389(16) . ?
C38 H38A 0.9400 . ?
C39 C40 1.426(16) . ?
C40 C41 1.443(17) . ?
C41 C42 1.443(17) . ?
C42 C43 1.328(17) . ?
C42 H42A 0.9400 . ?
C43 C44 1.417(18) . ?
C43 H43A 0.9400 . ?
C45 C46 1.564(17) . ?
C45 H45A 0.9700 . ?
C45 H45B 0.9700 . ?
C45 H45C 0.9700 . ?
C46 C47 1.329(17) . ?
C47 C48 1.369(17) . ?
C47 H47A 0.9400 . ?
C48 C49 1.375(17) . ?
C48 H48A 0.9400 . ?
C49 C50 1.376(17) . ?
C49 C59 1.440(16) . ?
C50 H50A 0.9400 . ?
C51 C52 1.425(18) . ?
C51 H51A 0.9700 . ?
C51 H51B 0.9700 . ?
C51 H51C 0.9700 . ?
C52 C53 1.330(18) . ?
C53 C54 1.356(17) . ?
C53 H53A 0.9400 . ?
C54 C55 1.437(18) . ?
C54 H54A 0.9400 . ?
C55 C56 1.391(17) . ?
C55 C64 1.467(16) . ?
C56 H56A 0.9400 . ?
C57 C58 1.333(16) . ?
C57 C57 1.35(3) 4_655 ?
C57 H57A 0.9400 . ?
C58 C59 1.492(17) . ?
C58 C58 2.04(3) 4_655 ?
C59 C60 1.408(17) . ?
C60 C61 1.413(17) . ?
C61 C62 1.281(17) . ?
C61 H61A 0.9400 . ?
C62 C63 1.456(17) . ?
C62 H62A 0.9400 . ?
C63 C64 1.378(16) . ?
C64 C65 1.353(17) . ?
C65 C66 1.423(18) . ?
C66 C66 1.37(3) 4_655 ?
C66 H66A 0.9400 . ?

loop_
_publcif_info_exptl_table_extra_item
sin_theta_over_lambda_max

loop_
_publcif_info_exptl_table_header_item
?
